data_1555460
loop_
_publ_author_name
'He, Bairong'
'Nie, Han'
'Chen, Long'
'Lou, Xiaoding'
'Hu, Rongrong'
'Qin, Anjun'
'Zhao, Zujin'
'Tang, Ben Zhong'

_publ_section_title
;
 High Fluorescence Efficiencies and Large Stokes Shifts of Folded
 Fluorophores Consisting of a Pair of Alkenyl-Tethered, \p-Stacked
 Oligo-p-phenylenes.
;
_journal_issue 24
_journal_name_full 'Organic letters'
_journal_page_first 6174
_journal_page_last 6177
_journal_paper_doi 10.1021/acs.orglett.5b03152
_journal_volume 17
_journal_year 2015
_chemical_formula_moiety 'C62 H44, 0.743(C H2 Cl2)'
_chemical_formula_sum 'C62.74 H45.48 Cl1.48'
_chemical_formula_weight 851.82
_space_group_IT_number 2
_space_group_name_Hall '-P 1'
_space_group_name_H-M_alt 'P -1'
_symmetry_cell_setting triclinic
_symmetry_space_group_name_Hall '-P 1'
_symmetry_space_group_name_H-M 'P -1'
_atom_sites_solution_hydrogens geom
_atom_sites_solution_primary direct
_atom_sites_solution_secondary difmap
_audit_creation_method SHELXL-97
_cell_angle_alpha 102.428(3)
_cell_angle_beta 92.308(3)
_cell_angle_gamma 99.776(2)
_cell_formula_units_Z 2
_cell_length_a 9.9913(7)
_cell_length_b 15.4197(12)
_cell_length_c 15.7043(13)
_cell_measurement_reflns_used 2896
_cell_measurement_temperature 173(2)
_cell_measurement_theta_max 24.34
_cell_measurement_theta_min 3.13
_cell_volume 2321.0(3)
_computing_structure_refinement 'SHELXL-97 (Sheldrick, 2008)'
_computing_structure_solution 'SHELXS-97 (Sheldrick, 2008)'
_diffrn_ambient_temperature 173(2)
_diffrn_measured_fraction_theta_full 0.965
_diffrn_measured_fraction_theta_max 0.965
_diffrn_measurement_device_type 'PHOTON100 CMOS detector'
_diffrn_measurement_method 'omega scan'
_diffrn_radiation_monochromator 'TRIUMPH curved crystal monochromator'
_diffrn_radiation_source 'fine-focus sealed tube'
_diffrn_radiation_type MoK\a
_diffrn_radiation_wavelength 0.71073
_diffrn_reflns_av_R_equivalents 0.0655
_diffrn_reflns_av_sigmaI/netI 0.0909
_diffrn_reflns_limit_h_max 11
_diffrn_reflns_limit_h_min -11
_diffrn_reflns_limit_k_max 18
_diffrn_reflns_limit_k_min -18
_diffrn_reflns_limit_l_max 18
_diffrn_reflns_limit_l_min -16
_diffrn_reflns_number 17394
_diffrn_reflns_theta_full 25.33
_diffrn_reflns_theta_max 25.33
_diffrn_reflns_theta_min 3.13
_exptl_absorpt_coefficient_mu 0.151
_exptl_absorpt_correction_T_max 0.7452
_exptl_absorpt_correction_T_min 0.6417
_exptl_absorpt_correction_type multi-scan
_exptl_absorpt_process_details 'SADABS (Bruker, 2013)'
_exptl_crystal_colour colorless
_exptl_crystal_density_diffrn 1.219
_exptl_crystal_density_method 'not measured'
_exptl_crystal_description needle
_exptl_crystal_F_000 894
_exptl_crystal_size_max 0.39
_exptl_crystal_size_mid 0.16
_exptl_crystal_size_min 0.14
_refine_diff_density_max 0.344
_refine_diff_density_min -0.219
_refine_diff_density_rms 0.041
_refine_ls_extinction_method none
_refine_ls_goodness_of_fit_ref 1.010
_refine_ls_hydrogen_treatment constr
_refine_ls_matrix_type full
_refine_ls_number_parameters 615
_refine_ls_number_reflns 8191
_refine_ls_number_restraints 67
_refine_ls_restrained_S_all 1.023
_refine_ls_R_factor_all 0.1356
_refine_ls_R_factor_gt 0.0583
_refine_ls_shift/su_max 0.000
_refine_ls_shift/su_mean 0.000
_refine_ls_structure_factor_coef Fsqd
_refine_ls_weighting_details 'calc w=1/[\s^2^(Fo^2^)+(0.0634P)^2^+0.0000P] where P=(Fo^2^+2Fc^2^)/3'
_refine_ls_weighting_scheme calc
_refine_ls_wR_factor_gt 0.1207
_refine_ls_wR_factor_ref 0.1480
_reflns_number_gt 4376
_reflns_number_total 8191
_reflns_threshold_expression >2sigma(I)
_cod_data_source_file ol5b03152_si_006.cif
_cod_data_source_block 1
_cod_depositor_comments
;
The following automatic conversions were performed:

data item '_symmetry_cell_setting' value 'Triclinic' was changed to
'triclinic' in accordance with the
/home/saulius/struct/COD-crude-data/automatic-downloads/DataCite-retrospective/ACS/depositions/lib/dictionaries/cif_core.dic
dictionary named 'cif_core.dic' version 2.4.2 last updated on
2011-04-26.

Automatic conversion script
Id: cif_fix_values 6909 2019-04-08 15:41:33Z antanas 
;
_cod_original_sg_symbol_Hall '-P 1   '
_cod_original_sg_symbol_H-M 'P-1   '
_cod_database_code 1555460

loop_
_symmetry_equiv_pos_as_xyz
'x, y, z'
'-x, -y, -z'

loop_
_atom_site_label
_atom_site_type_symbol
_atom_site_fract_x
_atom_site_fract_y
_atom_site_fract_z
_atom_site_U_iso_or_equiv
_atom_site_adp_type
_atom_site_occupancy
_atom_site_symmetry_multiplicity
_atom_site_calc_flag
_atom_site_refinement_flags
_atom_site_disorder_assembly
_atom_site_disorder_group
C1 C 0.3006(2) 0.27325(17) 0.21305(17) 0.0280(6) Uani 1 1 d . . .
C2 C 0.2521(2) 0.22762(16) 0.27323(17) 0.0265(6) Uani 1 1 d . . .
C3 C 0.2996(3) 0.23014(17) 0.11785(17) 0.0297(7) Uani 1 1 d . . .
C4 C 0.3571(3) 0.15318(17) 0.08602(18) 0.0311(7) Uani 1 1 d . . .
C5 C 0.3398(3) 0.11609(18) -0.00392(19) 0.0375(7) Uani 1 1 d . . .
H5 H 0.3740 0.0625 -0.0264 0.045 Uiso 1 1 calc R . .
C6 C 0.2748(3) 0.15484(19) -0.06116(19) 0.0360(7) Uani 1 1 d . . .
H6 H 0.2651 0.1275 -0.1219 0.043 Uiso 1 1 calc R . .
C7 C 0.2233(3) 0.23321(18) -0.03137(18) 0.0338(7) Uani 1 1 d . . .
C8 C 0.2370(3) 0.26953(18) 0.05850(17) 0.0315(7) Uani 1 1 d . . .
H8 H 0.2025 0.3231 0.0803 0.038 Uiso 1 1 calc R . .
C9 C 0.4400(3) 0.11328(18) 0.14212(18) 0.0312(7) Uani 1 1 d . . .
C10 C 0.4236(3) 0.02004(18) 0.13285(19) 0.0365(7) Uani 1 1 d . . .
H10 H 0.3574 -0.0185 0.0899 0.044 Uiso 1 1 calc R . .
C11 C 0.5010(3) -0.01747(19) 0.18444(19) 0.0389(7) Uani 1 1 d . . .
H11 H 0.4863 -0.0813 0.1766 0.047 Uiso 1 1 calc R . .
C12 C 0.5998(3) 0.03536(19) 0.24745(19) 0.0370(7) Uani 1 1 d . . .
C13 C 0.6182(3) 0.12883(19) 0.2561(2) 0.0399(8) Uani 1 1 d . . .
H13 H 0.6859 0.1670 0.2982 0.048 Uiso 1 1 calc R . .
C14 C 0.5405(3) 0.16693(19) 0.20494(19) 0.0376(7) Uani 1 1 d . . .
H14 H 0.5555 0.2307 0.2125 0.045 Uiso 1 1 calc R . .
C15 C 0.6833(3) -0.0047(2) 0.3033(2) 0.0409(8) Uani 1 1 d . . .
C16 C 0.6302(3) -0.0851(2) 0.3276(2) 0.0530(9) Uani 1 1 d . . .
H16 H 0.5390 -0.1140 0.3082 0.064 Uiso 1 1 calc R . .
C17 C 0.7077(4) -0.1234(2) 0.3789(2) 0.0601(10) Uani 1 1 d . . .
H17 H 0.6696 -0.1777 0.3952 0.072 Uiso 1 1 calc R . .
C18 C 0.8414(4) -0.0820(3) 0.4068(2) 0.0634(10) Uani 1 1 d . . .
H18 H 0.8955 -0.1088 0.4412 0.076 Uiso 1 1 calc R . .
C19 C 0.8957(4) -0.0026(3) 0.3848(2) 0.0614(10) Uani 1 1 d . . .
H19 H 0.9868 0.0261 0.4048 0.074 Uiso 1 1 calc R . .
C20 C 0.8174(3) 0.0353(2) 0.3335(2) 0.0516(9) Uani 1 1 d . . .
H20 H 0.8559 0.0902 0.3184 0.062 Uiso 1 1 calc R . .
C21 C 0.1577(3) 0.27780(19) -0.09263(19) 0.0375(7) Uani 1 1 d . . .
C22 C 0.1936(3) 0.2689(2) -0.1789(2) 0.0488(9) Uani 1 1 d . . .
H22 H 0.2610 0.2342 -0.1986 0.059 Uiso 1 1 calc R . .
C23 C 0.1321(3) 0.3100(2) -0.2356(2) 0.0585(10) Uani 1 1 d . . .
H23 H 0.1583 0.3038 -0.2938 0.070 Uiso 1 1 calc R . .
C24 C 0.0337(4) 0.3596(3) -0.2091(2) 0.0627(10) Uani 1 1 d . . .
H24 H -0.0082 0.3875 -0.2487 0.075 Uiso 1 1 calc R . .
C25 C -0.0043(3) 0.3689(2) -0.1242(2) 0.0536(9) Uani 1 1 d . . .
H25 H -0.0728 0.4030 -0.1055 0.064 Uiso 1 1 calc R . .
C26 C 0.0575(3) 0.3286(2) -0.0668(2) 0.0439(8) Uani 1 1 d . . .
H26 H 0.0312 0.3356 -0.0086 0.053 Uiso 1 1 calc R . .
C27 C 0.3518(3) 0.37292(17) 0.23514(17) 0.0284(6) Uani 1 1 d . . .
C28 C 0.4744(3) 0.40938(18) 0.20617(18) 0.0372(7) Uani 1 1 d . . .
H28 H 0.5253 0.3705 0.1712 0.045 Uiso 1 1 calc R . .
C29 C 0.5232(3) 0.50208(19) 0.2279(2) 0.0431(8) Uani 1 1 d . . .
H29 H 0.6086 0.5259 0.2098 0.052 Uiso 1 1 calc R . .
C30 C 0.4481(3) 0.5588(2) 0.2751(2) 0.0458(8) Uani 1 1 d . . .
H30 H 0.4809 0.6221 0.2892 0.055 Uiso 1 1 calc R . .
C31 C 0.3247(3) 0.52437(19) 0.3025(2) 0.0458(8) Uani 1 1 d . . .
H31 H 0.2723 0.5640 0.3348 0.055 Uiso 1 1 calc R . .
C32 C 0.2773(3) 0.43179(18) 0.28280(18) 0.0360(7) Uani 1 1 d . . .
H32 H 0.1927 0.4085 0.3023 0.043 Uiso 1 1 calc R . .
C33 C 0.1830(3) 0.13059(16) 0.25023(17) 0.0280(6) Uani 1 1 d . . .
C34 C 0.0699(3) 0.09681(17) 0.18907(17) 0.0305(7) Uani 1 1 d . . .
C35 C 0.0231(3) 0.00300(18) 0.16763(19) 0.0377(7) Uani 1 1 d . . .
H35 H -0.0500 -0.0215 0.1239 0.045 Uiso 1 1 calc R . .
C36 C 0.0793(3) -0.05419(18) 0.2076(2) 0.0393(8) Uani 1 1 d . . .
H36 H 0.0450 -0.1173 0.1907 0.047 Uiso 1 1 calc R . .
C37 C 0.1859(3) -0.02172(17) 0.27266(19) 0.0348(7) Uani 1 1 d . . .
C38 C 0.2360(3) 0.07154(17) 0.29203(18) 0.0319(7) Uani 1 1 d . . .
H38 H 0.3094 0.0955 0.3357 0.038 Uiso 1 1 calc R . .
C39 C -0.0091(3) 0.15389(17) 0.15057(18) 0.0309(7) Uani 1 1 d . . .
C40 C -0.0645(3) 0.12690(18) 0.06376(18) 0.0361(7) Uani 1 1 d . . .
H40 H -0.0469 0.0726 0.0281 0.043 Uiso 1 1 calc R . .
C41 C -0.1438(3) 0.17723(18) 0.02892(19) 0.0361(7) Uani 1 1 d . . .
H41 H -0.1793 0.1568 -0.0304 0.043 Uiso 1 1 calc R . .
C42 C -0.1736(3) 0.25714(18) 0.07783(18) 0.0324(7) Uani 1 1 d . . .
C43 C -0.1193(3) 0.28379(18) 0.16474(18) 0.0351(7) Uani 1 1 d . . .
H43 H -0.1376 0.3380 0.2003 0.042 Uiso 1 1 calc R . .
C44 C -0.0403(3) 0.23368(18) 0.20002(18) 0.0327(7) Uani 1 1 d . . .
H44 H -0.0060 0.2538 0.2596 0.039 Uiso 1 1 calc R . .
C45 C -0.2536(3) 0.31245(19) 0.03854(19) 0.0357(7) Uani 1 1 d . . .
C46 C -0.3581(3) 0.2731(2) -0.0267(2) 0.0489(9) Uani 1 1 d . . .
H46 H -0.3824 0.2092 -0.0437 0.059 Uiso 1 1 calc R . .
C47 C -0.4268(3) 0.3252(3) -0.0670(2) 0.0589(10) Uani 1 1 d . . .
H47 H -0.4962 0.2970 -0.1124 0.071 Uiso 1 1 calc R . .
C48 C -0.3955(3) 0.4179(2) -0.0419(2) 0.0549(9) Uani 1 1 d . . .
H48 H -0.4434 0.4537 -0.0699 0.066 Uiso 1 1 calc R . .
C49 C -0.2958(3) 0.4583(2) 0.0230(2) 0.0485(8) Uani 1 1 d . . .
H49 H -0.2751 0.5223 0.0410 0.058 Uiso 1 1 calc R . .
C50 C -0.2244(3) 0.40625(19) 0.0631(2) 0.0425(8) Uani 1 1 d . . .
H50 H -0.1544 0.4351 0.1079 0.051 Uiso 1 1 calc R . .
C51 C 0.2411(3) -0.08290(19) 0.3194(2) 0.0429(8) Uani 1 1 d . . .
C52 C 0.2419(3) -0.1724(2) 0.2766(3) 0.0590(10) Uani 1 1 d . . .
H52 H 0.2083 -0.1932 0.2169 0.071 Uiso 1 1 calc R . .
C53 C 0.2909(4) -0.2304(3) 0.3201(3) 0.0795(13) Uani 1 1 d . . .
H53 H 0.2925 -0.2906 0.2900 0.095 Uiso 1 1 calc R . .
C54 C 0.3382(4) -0.2014(3) 0.4078(3) 0.0821(13) Uani 1 1 d . . .
H54 H 0.3696 -0.2421 0.4381 0.098 Uiso 1 1 calc R . .
C55 C 0.3391(4) -0.1139(3) 0.4500(3) 0.0746(12) Uani 1 1 d . . .
H55 H 0.3728 -0.0934 0.5097 0.089 Uiso 1 1 calc R . .
C56 C 0.2910(3) -0.0550(2) 0.4060(2) 0.0569(9) Uani 1 1 d . . .
H56 H 0.2925 0.0057 0.4360 0.068 Uiso 1 1 calc R . .
C57 C 0.2678(3) 0.26909(16) 0.36846(17) 0.0295(6) Uani 1 1 d . . .
C58 C 0.1589(3) 0.25794(18) 0.42004(18) 0.0357(7) Uani 1 1 d . . .
H58 H 0.0744 0.2218 0.3943 0.043 Uiso 1 1 calc R . .
C59 C 0.1719(3) 0.2988(2) 0.50829(19) 0.0449(8) Uani 1 1 d . . .
H59 H 0.0957 0.2920 0.5421 0.054 Uiso 1 1 calc R . .
C60 C 0.2947(3) 0.3490(2) 0.5473(2) 0.0511(9) Uani 1 1 d . . .
H60 H 0.3034 0.3770 0.6079 0.061 Uiso 1 1 calc R . .
C61 C 0.4055(3) 0.3583(2) 0.4976(2) 0.0493(9) Uani 1 1 d . . .
H61 H 0.4909 0.3922 0.5242 0.059 Uiso 1 1 calc R . .
C62 C 0.3921(3) 0.31844(18) 0.40924(18) 0.0378(7) Uani 1 1 d . . .
H62 H 0.4689 0.3248 0.3759 0.045 Uiso 1 1 calc R . .
C63 C 0.1913(10) 0.5525(5) 0.5731(7) 0.120(3) Uani 0.617(3) 1 d PDU A 1
H63A H 0.1784 0.5092 0.5156 0.145 Uiso 0.617(3) 1 calc PR A 1
H63B H 0.2805 0.5491 0.6007 0.145 Uiso 0.617(3) 1 calc PR A 1
Cl1 Cl 0.2029(2) 0.65544(12) 0.55427(16) 0.1024(9) Uani 0.617(3) 1 d PDU A 1
Cl2 Cl 0.0740(2) 0.51628(13) 0.63298(15) 0.1151(10) Uani 0.617(3) 1 d PDU A 1
C63' C 0.103(2) 0.582(3) 0.5996(18) 0.122(5) Uani 0.126(3) 1 d PDU B 2
H63C H 0.0605 0.5462 0.6400 0.146 Uiso 0.126(3) 1 calc PR B 2
H63D H 0.0664 0.6390 0.6089 0.146 Uiso 0.126(3) 1 calc PR B 2
Cl1' Cl 0.0627(12) 0.5271(8) 0.5018(10) 0.143(4) Uani 0.126(3) 1 d PDU . 2
Cl2' Cl 0.2640(14) 0.6051(11) 0.6216(10) 0.157(5) Uani 0.126(3) 1 d PDU B 2

loop_
_atom_site_aniso_label
_atom_site_aniso_U_11
_atom_site_aniso_U_22
_atom_site_aniso_U_33
_atom_site_aniso_U_23
_atom_site_aniso_U_13
_atom_site_aniso_U_12
C1 0.0304(14) 0.0249(14) 0.0247(15) -0.0006(12) 0.0021(12) 0.0018(12)
C2 0.0319(15) 0.0247(14) 0.0214(15) 0.0008(12) 0.0065(12) 0.0057(11)
C3 0.0313(15) 0.0259(15) 0.0265(16) 0.0021(12) 0.0075(12) -0.0063(12)
C4 0.0322(15) 0.0250(15) 0.0305(17) -0.0009(12) 0.0108(13) -0.0029(12)
C5 0.0446(17) 0.0307(16) 0.0320(18) -0.0009(14) 0.0132(14) 0.0001(13)
C6 0.0403(16) 0.0379(17) 0.0228(16) -0.0016(13) 0.0081(13) -0.0030(14)
C7 0.0326(15) 0.0383(17) 0.0247(16) 0.0040(13) 0.0078(13) -0.0071(13)
C8 0.0334(15) 0.0298(15) 0.0268(16) 0.0024(13) 0.0073(12) -0.0022(12)
C9 0.0328(15) 0.0305(16) 0.0281(16) 0.0002(13) 0.0138(12) 0.0049(12)
C10 0.0412(16) 0.0298(16) 0.0341(17) -0.0040(13) 0.0098(14) 0.0068(13)
C11 0.0478(18) 0.0297(16) 0.0380(18) 0.0005(14) 0.0125(15) 0.0112(14)
C12 0.0372(16) 0.0400(18) 0.0355(18) 0.0053(14) 0.0149(14) 0.0125(14)
C13 0.0369(16) 0.0386(18) 0.0393(19) 0.0027(15) 0.0040(14) 0.0012(14)
C14 0.0358(16) 0.0330(16) 0.0400(18) 0.0033(14) 0.0087(14) 0.0003(13)
C15 0.0427(18) 0.0423(18) 0.0382(18) 0.0030(15) 0.0144(14) 0.0148(15)
C16 0.062(2) 0.049(2) 0.050(2) 0.0071(17) 0.0067(18) 0.0178(18)
C17 0.080(3) 0.054(2) 0.050(2) 0.0109(18) 0.007(2) 0.024(2)
C18 0.074(3) 0.078(3) 0.046(2) 0.011(2) 0.010(2) 0.038(2)
C19 0.048(2) 0.092(3) 0.049(2) 0.015(2) 0.0113(17) 0.026(2)
C20 0.0446(19) 0.069(2) 0.044(2) 0.0138(18) 0.0151(16) 0.0146(17)
C21 0.0363(16) 0.0409(18) 0.0282(17) 0.0057(14) 0.0009(13) -0.0095(14)
C22 0.0485(19) 0.065(2) 0.0287(18) 0.0111(16) 0.0029(15) -0.0017(16)
C23 0.056(2) 0.084(3) 0.032(2) 0.0219(19) 0.0043(17) -0.005(2)
C24 0.060(2) 0.079(3) 0.050(2) 0.033(2) -0.0091(19) -0.007(2)
C25 0.0459(19) 0.064(2) 0.053(2) 0.0251(19) -0.0006(17) 0.0019(17)
C26 0.0476(18) 0.0503(19) 0.0318(18) 0.0134(15) 0.0044(15) -0.0021(16)
C27 0.0366(15) 0.0240(14) 0.0213(15) 0.0031(12) -0.0021(12) 0.0002(12)
C28 0.0449(17) 0.0310(16) 0.0324(17) 0.0052(13) 0.0022(14) 0.0008(13)
C29 0.0498(18) 0.0334(17) 0.0396(19) 0.0093(14) -0.0053(15) -0.0101(15)
C30 0.065(2) 0.0250(16) 0.042(2) 0.0062(14) -0.0089(17) -0.0026(16)
C31 0.066(2) 0.0260(16) 0.044(2) 0.0026(14) 0.0013(17) 0.0126(15)
C32 0.0457(17) 0.0288(16) 0.0321(17) 0.0040(13) 0.0049(14) 0.0063(13)
C33 0.0350(15) 0.0215(14) 0.0254(15) 0.0017(12) 0.0128(12) 0.0017(12)
C34 0.0362(15) 0.0250(15) 0.0270(16) -0.0004(12) 0.0109(13) 0.0026(12)
C35 0.0431(17) 0.0279(16) 0.0364(18) 0.0007(14) 0.0065(14) -0.0018(13)
C36 0.0461(18) 0.0232(15) 0.0443(19) 0.0028(14) 0.0118(15) -0.0014(13)
C37 0.0399(16) 0.0261(15) 0.0408(18) 0.0082(13) 0.0174(14) 0.0085(13)
C38 0.0379(16) 0.0273(15) 0.0296(16) 0.0038(13) 0.0097(13) 0.0056(12)
C39 0.0320(15) 0.0270(15) 0.0300(17) 0.0045(13) 0.0062(13) -0.0029(12)
C40 0.0420(17) 0.0261(15) 0.0320(17) -0.0054(13) 0.0051(14) -0.0013(13)
C41 0.0390(16) 0.0317(16) 0.0317(17) 0.0018(14) -0.0013(13) -0.0018(13)
C42 0.0268(14) 0.0322(16) 0.0333(17) 0.0042(13) 0.0025(12) -0.0040(12)
C43 0.0353(16) 0.0338(16) 0.0326(17) -0.0003(13) 0.0073(13) 0.0053(13)
C44 0.0373(16) 0.0329(16) 0.0239(16) 0.0000(13) 0.0056(13) 0.0026(13)
C45 0.0301(15) 0.0395(17) 0.0351(18) 0.0069(14) 0.0062(13) 0.0010(13)
C46 0.0384(17) 0.052(2) 0.050(2) 0.0074(17) -0.0067(16) -0.0013(15)
C47 0.044(2) 0.071(3) 0.059(2) 0.016(2) -0.0109(18) 0.0061(18)
C48 0.049(2) 0.069(3) 0.056(2) 0.0246(19) 0.0035(18) 0.0232(18)
C49 0.0470(19) 0.0422(19) 0.058(2) 0.0129(17) 0.0074(17) 0.0099(15)
C50 0.0390(17) 0.0403(18) 0.046(2) 0.0077(15) 0.0021(15) 0.0038(14)
C51 0.0482(18) 0.0315(17) 0.054(2) 0.0156(15) 0.0161(16) 0.0114(14)
C52 0.063(2) 0.0321(18) 0.084(3) 0.0163(18) 0.006(2) 0.0103(16)
C53 0.081(3) 0.041(2) 0.123(4) 0.033(3) 0.005(3) 0.013(2)
C54 0.090(3) 0.065(3) 0.116(4) 0.059(3) 0.021(3) 0.030(2)
C55 0.093(3) 0.088(3) 0.064(3) 0.040(2) 0.026(2) 0.043(3)
C56 0.078(2) 0.055(2) 0.052(2) 0.0240(19) 0.0271(19) 0.0321(19)
C57 0.0411(16) 0.0230(14) 0.0245(15) 0.0058(12) 0.0029(13) 0.0059(12)
C58 0.0436(17) 0.0356(16) 0.0270(17) 0.0073(13) 0.0032(13) 0.0046(13)
C59 0.054(2) 0.053(2) 0.0280(17) 0.0067(15) 0.0138(15) 0.0124(16)
C60 0.071(2) 0.054(2) 0.0233(17) 0.0001(15) 0.0012(17) 0.0086(18)
C61 0.055(2) 0.053(2) 0.0305(19) 0.0037(15) -0.0076(16) -0.0052(16)
C62 0.0417(17) 0.0393(17) 0.0297(17) 0.0065(14) 0.0024(14) 0.0015(14)
C63 0.137(6) 0.076(5) 0.145(7) 0.026(5) 0.031(5) 0.003(5)
Cl1 0.0963(14) 0.0716(13) 0.143(2) 0.0287(12) 0.0264(13) 0.0149(10)
Cl2 0.1491(19) 0.0771(14) 0.1076(18) 0.0003(12) 0.0697(14) 0.0013(12)
C63' 0.133(8) 0.090(7) 0.142(8) 0.022(7) 0.039(7) 0.018(7)
Cl1' 0.154(8) 0.115(7) 0.157(8) 0.016(6) 0.036(7) 0.027(6)
Cl2' 0.138(9) 0.153(10) 0.168(10) 0.004(8) 0.025(8) 0.033(8)

loop_
_atom_type_symbol
_atom_type_description
_atom_type_scat_dispersion_real
_atom_type_scat_dispersion_imag
_atom_type_scat_source
C C 0.0033 0.0016 'International Tables Vol C Tables 4.2.6.8 and 6.1.1.4'
H H 0.0000 0.0000 'International Tables Vol C Tables 4.2.6.8 and 6.1.1.4'
Cl Cl 0.1484 0.1585 'International Tables Vol C Tables 4.2.6.8 and 6.1.1.4'

loop_
_geom_angle_atom_site_label_1
_geom_angle_atom_site_label_2
_geom_angle_atom_site_label_3
_geom_angle
_geom_angle_site_symmetry_1
C2 C1 C27 122.5(2) .
C2 C1 C3 123.4(2) .
C27 C1 C3 114.0(2) .
C1 C2 C57 122.5(2) .
C1 C2 C33 123.2(2) .
C57 C2 C33 114.3(2) .
C8 C3 C4 119.3(3) .
C8 C3 C1 117.0(2) .
C4 C3 C1 123.7(3) .
C5 C4 C3 117.6(3) .
C5 C4 C9 118.9(2) .
C3 C4 C9 123.4(2) .
C6 C5 C4 122.0(3) .
C6 C5 H5 119.0 .
C4 C5 H5 119.0 .
C5 C6 C7 121.0(3) .
C5 C6 H6 119.5 .
C7 C6 H6 119.5 .
C6 C7 C8 117.4(3) .
C6 C7 C21 121.7(3) .
C8 C7 C21 120.9(3) .
C7 C8 C3 122.5(3) .
C7 C8 H8 118.8 .
C3 C8 H8 118.8 .
C10 C9 C14 117.0(3) .
C10 C9 C4 121.2(2) .
C14 C9 C4 121.7(2) .
C11 C10 C9 121.5(3) .
C11 C10 H10 119.2 .
C9 C10 H10 119.2 .
C10 C11 C12 121.7(3) .
C10 C11 H11 119.1 .
C12 C11 H11 119.1 .
C11 C12 C13 117.0(3) .
C11 C12 C15 121.9(3) .
C13 C12 C15 121.0(3) .
C14 C13 C12 121.6(3) .
C14 C13 H13 119.2 .
C12 C13 H13 119.2 .
C13 C14 C9 121.1(3) .
C13 C14 H14 119.4 .
C9 C14 H14 119.4 .
C20 C15 C16 117.2(3) .
C20 C15 C12 121.8(3) .
C16 C15 C12 121.0(3) .
C17 C16 C15 121.4(3) .
C17 C16 H16 119.3 .
C15 C16 H16 119.3 .
C16 C17 C18 119.7(4) .
C16 C17 H17 120.2 .
C18 C17 H17 120.2 .
C19 C18 C17 120.2(3) .
C19 C18 H18 119.9 .
C17 C18 H18 119.9 .
C18 C19 C20 119.7(3) .
C18 C19 H19 120.1 .
C20 C19 H19 120.1 .
C19 C20 C15 121.7(3) .
C19 C20 H20 119.1 .
C15 C20 H20 119.1 .
C26 C21 C22 117.7(3) .
C26 C21 C7 121.5(3) .
C22 C21 C7 120.8(3) .
C23 C22 C21 120.6(3) .
C23 C22 H22 119.7 .
C21 C22 H22 119.7 .
C24 C23 C22 120.8(3) .
C24 C23 H23 119.6 .
C22 C23 H23 119.6 .
C23 C24 C25 119.6(3) .
C23 C24 H24 120.2 .
C25 C24 H24 120.2 .
C26 C25 C24 119.9(3) .
C26 C25 H25 120.0 .
C24 C25 H25 120.0 .
C25 C26 C21 121.3(3) .
C25 C26 H26 119.4 .
C21 C26 H26 119.4 .
C32 C27 C28 118.2(2) .
C32 C27 C1 121.1(3) .
C28 C27 C1 120.7(2) .
C29 C28 C27 120.7(3) .
C29 C28 H28 119.6 .
C27 C28 H28 119.6 .
C30 C29 C28 120.0(3) .
C30 C29 H29 120.0 .
C28 C29 H29 120.0 .
C29 C30 C31 120.2(3) .
C29 C30 H30 119.9 .
C31 C30 H30 119.9 .
C30 C31 C32 120.0(3) .
C30 C31 H31 120.0 .
C32 C31 H31 120.0 .
C27 C32 C31 120.9(3) .
C27 C32 H32 119.6 .
C31 C32 H32 119.6 .
C38 C33 C34 119.0(2) .
C38 C33 C2 117.3(2) .
C34 C33 C2 123.7(2) .
C33 C34 C35 117.7(3) .
C33 C34 C39 124.3(2) .
C35 C34 C39 117.9(2) .
C36 C35 C34 122.2(3) .
C36 C35 H35 118.9 .
C34 C35 H35 118.9 .
C35 C36 C37 121.2(3) .
C35 C36 H36 119.4 .
C37 C36 H36 119.4 .
C36 C37 C38 116.7(3) .
C36 C37 C51 121.2(2) .
C38 C37 C51 122.1(3) .
C33 C38 C37 123.0(3) .
C33 C38 H38 118.5 .
C37 C38 H38 118.5 .
C44 C39 C40 116.6(3) .
C44 C39 C34 122.2(2) .
C40 C39 C34 121.1(2) .
C41 C40 C39 121.4(2) .
C41 C40 H40 119.3 .
C39 C40 H40 119.3 .
C40 C41 C42 122.0(3) .
C40 C41 H41 119.0 .
C42 C41 H41 119.0 .
C41 C42 C43 116.7(3) .
C41 C42 C45 121.4(2) .
C43 C42 C45 121.9(2) .
C44 C43 C42 121.6(3) .
C44 C43 H43 119.2 .
C42 C43 H43 119.2 .
C43 C44 C39 121.7(2) .
C43 C44 H44 119.1 .
C39 C44 H44 119.1 .
C50 C45 C46 117.4(3) .
C50 C45 C42 121.1(2) .
C46 C45 C42 121.4(3) .
C47 C46 C45 121.1(3) .
C47 C46 H46 119.4 .
C45 C46 H46 119.4 .
C46 C47 C48 120.3(3) .
C46 C47 H47 119.8 .
C48 C47 H47 119.8 .
C49 C48 C47 119.9(3) .
C49 C48 H48 120.1 .
C47 C48 H48 120.1 .
C48 C49 C50 120.2(3) .
C48 C49 H49 119.9 .
C50 C49 H49 119.9 .
C49 C50 C45 121.0(3) .
C49 C50 H50 119.5 .
C45 C50 H50 119.5 .
C56 C51 C52 118.1(3) .
C56 C51 C37 121.7(3) .
C52 C51 C37 120.2(3) .
C53 C52 C51 120.6(4) .
C53 C52 H52 119.7 .
C51 C52 H52 119.7 .
C52 C53 C54 120.4(4) .
C52 C53 H53 119.8 .
C54 C53 H53 119.8 .
C55 C54 C53 119.5(4) .
C55 C54 H54 120.3 .
C53 C54 H54 120.3 .
C54 C55 C56 120.2(4) .
C54 C55 H55 119.9 .
C56 C55 H55 119.9 .
C51 C56 C55 121.2(3) .
C51 C56 H56 119.4 .
C55 C56 H56 119.4 .
C62 C57 C58 118.0(2) .
C62 C57 C2 121.2(3) .
C58 C57 C2 120.8(2) .
C59 C58 C57 120.9(3) .
C59 C58 H58 119.5 .
C57 C58 H58 119.5 .
C60 C59 C58 120.4(3) .
C60 C59 H59 119.8 .
C58 C59 H59 119.8 .
C59 C60 C61 119.4(3) .
C59 C60 H60 120.3 .
C61 C60 H60 120.3 .
C62 C61 C60 120.2(3) .
C62 C61 H61 119.9 .
C60 C61 H61 119.9 .
C61 C62 C57 121.0(3) .
C61 C62 H62 119.5 .
C57 C62 H62 119.5 .
Cl2 C63 Cl1 119.8(5) .
Cl2 C63 H63A 107.4 .
Cl1 C63 H63A 107.4 .
Cl2 C63 H63B 107.4 .
Cl1 C63 H63B 107.4 .
H63A C63 H63B 106.9 .
Cl1' C63' Cl2' 111.6(16) .
Cl1' C63' H63C 109.3 .
Cl2' C63' H63C 109.3 .
Cl1' C63' H63D 109.3 .
Cl2' C63' H63D 109.3 .
H63C C63' H63D 108.0 .
Cl1' Cl1' C63' 108.5(19) 2_566

loop_
_geom_bond_atom_site_label_1
_geom_bond_atom_site_label_2
_geom_bond_distance
_geom_bond_site_symmetry_2
C1 C2 1.353(4) .
C1 C27 1.494(3) .
C1 C3 1.499(4) .
C2 C57 1.485(3) .
C2 C33 1.497(3) .
C3 C8 1.398(4) .
C3 C4 1.410(4) .
C4 C5 1.397(4) .
C4 C9 1.479(4) .
C5 C6 1.380(4) .
C5 H5 0.9500 .
C6 C7 1.390(4) .
C6 H6 0.9500 .
C7 C8 1.394(4) .
C7 C21 1.488(4) .
C8 H8 0.9500 .
C9 C10 1.394(4) .
C9 C14 1.397(3) .
C10 C11 1.376(4) .
C10 H10 0.9500 .
C11 C12 1.385(4) .
C11 H11 0.9500 .
C12 C13 1.398(4) .
C12 C15 1.483(4) .
C13 C14 1.379(4) .
C13 H13 0.9500 .
C14 H14 0.9500 .
C15 C20 1.393(4) .
C15 C16 1.400(4) .
C16 C17 1.381(5) .
C16 H16 0.9500 .
C17 C18 1.388(5) .
C17 H17 0.9500 .
C18 C19 1.372(5) .
C18 H18 0.9500 .
C19 C20 1.383(5) .
C19 H19 0.9500 .
C20 H20 0.9500 .
C21 C26 1.393(4) .
C21 C22 1.399(4) .
C22 C23 1.380(5) .
C22 H22 0.9500 .
C23 C24 1.369(5) .
C23 H23 0.9500 .
C24 C25 1.385(5) .
C24 H24 0.9500 .
C25 C26 1.381(4) .
C25 H25 0.9500 .
C26 H26 0.9500 .
C27 C32 1.385(4) .
C27 C28 1.395(4) .
C28 C29 1.392(4) .
C28 H28 0.9500 .
C29 C30 1.366(4) .
C29 H29 0.9500 .
C30 C31 1.380(4) .
C30 H30 0.9500 .
C31 C32 1.388(4) .
C31 H31 0.9500 .
C32 H32 0.9500 .
C33 C38 1.390(4) .
C33 C34 1.403(3) .
C34 C35 1.404(4) .
C34 C39 1.480(4) .
C35 C36 1.365(4) .
C35 H35 0.9500 .
C36 C37 1.394(4) .
C36 H36 0.9500 .
C37 C38 1.402(4) .
C37 C51 1.475(4) .
C38 H38 0.9500 .
C39 C44 1.397(3) .
C39 C40 1.398(4) .
C40 C41 1.373(4) .
C40 H40 0.9500 .
C41 C42 1.390(4) .
C41 H41 0.9500 .
C42 C43 1.396(4) .
C42 C45 1.471(4) .
C43 C44 1.373(4) .
C43 H43 0.9500 .
C44 H44 0.9500 .
C45 C50 1.390(4) .
C45 C46 1.393(4) .
C46 C47 1.373(4) .
C46 H46 0.9500 .
C47 C48 1.375(4) .
C47 H47 0.9500 .
C48 C49 1.363(4) .
C48 H48 0.9500 .
C49 C50 1.387(4) .
C49 H49 0.9500 .
C50 H50 0.9500 .
C51 C56 1.379(4) .
C51 C52 1.400(4) .
C52 C53 1.375(5) .
C52 H52 0.9500 .
C53 C54 1.388(6) .
C53 H53 0.9500 .
C54 C55 1.368(5) .
C54 H54 0.9500 .
C55 C56 1.388(5) .
C55 H55 0.9500 .
C56 H56 0.9500 .
C57 C62 1.392(3) .
C57 C58 1.392(4) .
C58 C59 1.384(4) .
C58 H58 0.9500 .
C59 C60 1.376(4) .
C59 H59 0.9500 .
C60 C61 1.386(4) .
C60 H60 0.9500 .
C61 C62 1.382(4) .
C61 H61 0.9500 .
C62 H62 0.9500 .
C63 Cl2 1.632(8) .
C63 Cl1 1.662(7) .
C63 H63A 0.9900 .
C63 H63B 0.9900 .
C63' Cl1' 1.586(17) .
C63' Cl2' 1.596(16) .
C63' H63C 0.9900 .
C63' H63D 0.9900 .
Cl1' Cl1' 1.38(2) 2_566
